data_4106987
loop_
_publ_author_name
'Hua Yang'
'Hongxiao Jin'
'Bo Hong'
'Ziyang Liu'
'Christine M. Beavers'
'Hongyu Zhen'
'Zhimin Wang'
'Brandon Q. Mercado'
'Marilyn M. Olmstead'
'Alan L. Balch'

_publ_section_title
;
 Large Endohedral Fullerenes Containing Two Metal Ions, Sm2@D2(35)-C88,
 Sm2@C1(21)-C90, and Sm2@D3(85)-C92, and Their Relationship to Endohedral
 Fullerenes Containing Two Gadolinium Ions
;
_journal_name_full 'Journal of the American Chemical Society'
_journal_page_first 16911
_journal_page_last 16919
_journal_paper_doi 10.1021/ja206244w
_journal_volume 133
_journal_year 2011
_chemical_formula_sum 'C140 H60 N4 Ni Sm2'
_chemical_formula_weight 2157.33
_chemical_name_common Sm2@C1(21)-C90.Ni(OEP).2toluene
_chemical_name_systematic
; 
 ? 
;
_space_group_IT_number 12
_symmetry_cell_setting monoclinic
_symmetry_space_group_name_Hall '-C 2y'
_symmetry_space_group_name_H-M 'C 1 2/m 1'
_atom_sites_solution_hydrogens geom
_atom_sites_solution_primary direct
_atom_sites_solution_secondary difmap
_audit_creation_method SHELXL-97
_cell_angle_alpha 90.00
_cell_angle_beta 95.291(5)
_cell_angle_gamma 90.00
_cell_formula_units_Z 4
_cell_length_a 25.4420(13)
_cell_length_b 15.4299(8)
_cell_length_c 20.6732(11)
_cell_measurement_reflns_used 9789
_cell_measurement_temperature 100(2)
_cell_measurement_theta_max 40.0
_cell_measurement_theta_min 8.9
_cell_volume 8081.0(7)
_computing_cell_refinement 'SAINT (Bruker, 2009)'
_computing_data_collection 'Apex2 (Bruker, 2009)'
_computing_data_reduction 'SAINT (Bruker, 2009)'
_computing_publication_material 'SHELXL97 (Sheldrick, 2008)'
_computing_structure_refinement 'SHELXL97 (Sheldrick, 2008)'
_computing_structure_solution 'SHELXS97 (Sheldrick, 2008)'
_diffrn_ambient_temperature 100(2)
_diffrn_detector_area_resol_mean 8.3
_diffrn_measured_fraction_theta_full 0.993
_diffrn_measured_fraction_theta_max 0.993
_diffrn_measurement_device_type 'Bruker SMART ApexII'
_diffrn_measurement_method \w
_diffrn_radiation_monochromator silicon(111)
_diffrn_radiation_source 'Beamline 11.3.1, ALS'
_diffrn_radiation_type synchrotron
_diffrn_radiation_wavelength 0.77490
_diffrn_reflns_av_R_equivalents 0.0495
_diffrn_reflns_av_sigmaI/netI 0.0494
_diffrn_reflns_limit_h_max 40
_diffrn_reflns_limit_h_min -41
_diffrn_reflns_limit_k_max 24
_diffrn_reflns_limit_k_min -24
_diffrn_reflns_limit_l_max 33
_diffrn_reflns_limit_l_min -33
_diffrn_reflns_number 64072
_diffrn_reflns_theta_full 38.68
_diffrn_reflns_theta_max 38.68
_diffrn_reflns_theta_min 2.80
_exptl_absorpt_coefficient_mu 1.737
_exptl_absorpt_correction_T_max 0.903
_exptl_absorpt_correction_T_min 0.701
_exptl_absorpt_correction_type multi-scan
_exptl_absorpt_process_details 'SADABS (Sheldrick, 2008)'
_exptl_crystal_colour black
_exptl_crystal_density_diffrn 1.773
_exptl_crystal_description parallelepiped
_exptl_crystal_F_000 4320
_exptl_crystal_size_max 0.22
_exptl_crystal_size_mid 0.19
_exptl_crystal_size_min 0.06
_refine_diff_density_max 2.250
_refine_diff_density_min -1.597
_refine_diff_density_rms 0.176
_refine_ls_extinction_method none
_refine_ls_goodness_of_fit_ref 1.047
_refine_ls_hydrogen_treatment constr
_refine_ls_matrix_type full
_refine_ls_number_parameters 970
_refine_ls_number_reflns 18152
_refine_ls_number_restraints 762
_refine_ls_restrained_S_all 1.099
_refine_ls_R_factor_all 0.1121
_refine_ls_R_factor_gt 0.1022
_refine_ls_shift/su_max 0.001
_refine_ls_shift/su_mean 0.000
_refine_ls_structure_factor_coef Fsqd
_refine_ls_weighting_details 'calc w=1/[\s^2^(Fo^2^)+(0.1859P)^2^+34.0736P] where P=(Fo^2^+2Fc^2^)/3'
_refine_ls_weighting_scheme calc
_refine_ls_wR_factor_gt 0.2917
_refine_ls_wR_factor_ref 0.3027
_reflns_number_gt 15318
_reflns_number_total 18152
_reflns_threshold_expression >2sigma(I)
_cod_data_source_file ja206244w_si_002.cif
_cod_data_source_block mn2037
_cod_original_sg_symbol_H-M 'C 2/m'
_cod_database_code 4106987

loop_
_symmetry_equiv_pos_as_xyz
'x, y, z'
'-x, y, -z'
'x+1/2, y+1/2, z'
'-x+1/2, y+1/2, -z'
'-x, -y, -z'
'x, -y, z'
'-x+1/2, -y+1/2, -z'
'x+1/2, -y+1/2, z'

loop_
_atom_site_label
_atom_site_type_symbol
_atom_site_fract_x
_atom_site_fract_y
_atom_site_fract_z
_atom_site_U_iso_or_equiv
_atom_site_adp_type
_atom_site_occupancy
_atom_site_symmetry_multiplicity
_atom_site_calc_flag
_atom_site_refinement_flags
_atom_site_disorder_assembly
_atom_site_disorder_group
Sm1 Sm 0.35942(3) -0.10448(6) 0.34959(5) 0.0412(2) Uani 0.32 1 d P . .
Sm2 Sm 0.29635(3) 0.14077(4) 0.31485(4) 0.02569(15) Uani 0.22 1 d P . .
Sm3 Sm 0.32772(10) -0.13647(10) 0.30072(10) 0.0575(5) Uani 0.15 1 d P . .
Sm4 Sm 0.33878(12) 0.12017(12) 0.35649(10) 0.0509(5) Uani 0.15 1 d P . .
Sm5 Sm 0.25044(5) -0.02164(10) 0.22517(6) 0.0320(3) Uani 0.12 1 d P . .
Sm6 Sm 0.2451(2) 0.0796(5) 0.2619(3) 0.0625(15) Uani 0.05 1 d P . .
C1 C 0.3202(3) 0.2935(4) 0.3107(4) 0.0541(15) Uani 0.66 1 d PDU . .
C2 C 0.3445(3) 0.2808(4) 0.3715(4) 0.0531(15) Uani 0.66 1 d PDU . .
C3 C 0.3981(3) 0.2475(5) 0.3794(4) 0.0523(15) Uani 0.66 1 d PDU . .
C4 C 0.4206(2) 0.2233(5) 0.3202(4) 0.047(2) Uani 0.66 1 d PDU . .
C5 C 0.3943(3) 0.2271(4) 0.2557(4) 0.0449(15) Uani 0.66 1 d PDU . .
C6 C 0.3440(3) 0.2703(4) 0.2497(4) 0.0541(15) Uani 0.66 1 d PDU . .
C7 C 0.3074(3) 0.2473(5) 0.1983(3) 0.0589(17) Uani 0.66 1 d PDU . .
C8 C 0.2570(3) 0.2589(5) 0.2292(4) 0.0645(18) Uani 0.66 1 d PDU . .
C9 C 0.2632(3) 0.2805(5) 0.2970(3) 0.0567(16) Uani 0.66 1 d PDU . .
C10 C 0.2334(2) 0.2548(3) 0.3467(3) 0.0406(11) Uani 0.66 1 d PDU . .
C11 C 0.2597(2) 0.2387(3) 0.4102(3) 0.0364(10) Uani 0.66 1 d PDU . .
C12 C 0.3135(2) 0.2540(4) 0.4223(3) 0.0464(13) Uani 0.66 1 d PDU . .
C13 C 0.3409(3) 0.1968(5) 0.4683(4) 0.066(2) Uani 0.66 1 d PDU . .
C16 C 0.4606(2) 0.1221(4) 0.3966(3) 0.054(2) Uani 0.66 1 d PDU . .
C17 C 0.4541(2) 0.1528(5) 0.3295(3) 0.051(2) Uani 0.66 1 d PDU . .
C18 C 0.45927(18) 0.0816(4) 0.2845(3) 0.0429(12) Uani 0.66 1 d PDU . .
C19 C 0.4281(2) 0.0816(4) 0.2232(3) 0.0464(13) Uani 0.66 1 d PDU . .
C20 C 0.3973(2) 0.1626(4) 0.2048(3) 0.0410(11) Uani 0.66 1 d PDU . .
C21 C 0.3567(2) 0.1504(4) 0.1567(3) 0.0488(14) Uani 0.66 1 d PDU . .
C22 C 0.3078(3) 0.1935(4) 0.1496(3) 0.0574(16) Uani 0.66 1 d PDU . .
C23 C 0.2587(3) 0.1446(5) 0.1267(3) 0.0506(15) Uani 0.66 1 d PDU . .
C24 C 0.2147(3) 0.1483(5) 0.1545(4) 0.0628(18) Uani 0.66 1 d PDU . .
C25 C 0.2131(3) 0.2083(4) 0.2127(3) 0.0550(16) Uani 0.66 1 d PDU . .
C30 C 0.2424(3) 0.1632(4) 0.4423(3) 0.0387(12) Uani 0.66 1 d PDU . .
C54 C 0.1495(3) 0.0455(3) 0.2036(4) 0.057(2) Uani 0.66 1 d PDU . .
C55 C 0.1841(3) 0.0734(5) 0.1484(4) 0.068(2) Uani 0.66 1 d PDU . .
C58 C 0.2855(3) 0.0752(5) 0.1038(3) 0.0556(16) Uani 0.66 1 d PDU . .
C59 C 0.3398(3) 0.0743(5) 0.1241(3) 0.0624(18) Uani 0.66 1 d PDU . .
C14 C 0.3894(4) 0.1564(8) 0.4756(5) 0.052(2) Uani 0.33 1 d PDU . -1
C15 C 0.4233(4) 0.1823(7) 0.4268(5) 0.048(2) Uani 0.33 1 d PDU . -1
C26 C 0.1776(4) 0.1865(7) 0.2557(5) 0.0343(19) Uani 0.33 1 d PDU . -1
C27 C 0.1898(5) 0.2057(8) 0.3240(6) 0.036(2) Uani 0.33 1 d PDU . -1
C28 C 0.1742(3) 0.1324(5) 0.3626(4) 0.0316(16) Uani 0.33 1 d PDU . -1
C29 C 0.2024(3) 0.1079(6) 0.4201(4) 0.0356(17) Uani 0.33 1 d PDU . -1
C31 C 0.2916(4) 0.1462(8) 0.4821(6) 0.054(2) Uani 0.33 1 d PDU . -1
C32 C 0.2959(5) 0.0584(8) 0.5024(5) 0.057(2) Uani 0.33 1 d PDU . -1
C33 C 0.3463(5) 0.0237(7) 0.5160(5) 0.056(3) Uani 0.33 1 d PDU . -1
C34 C 0.3924(5) 0.0729(8) 0.5017(5) 0.054(3) Uani 0.33 1 d PDU . -1
C35 C 0.4336(4) 0.0193(8) 0.4793(4) 0.052(3) Uani 0.33 1 d PDU . -1
C36 C 0.4632(4) 0.0400(6) 0.4269(5) 0.051(2) Uani 0.33 1 d PDU . -1
C37 C 0.4762(3) -0.0295(6) 0.3855(5) 0.046(2) Uani 0.33 1 d PDU . -1
C39 C 0.4324(4) -0.1408(9) 0.4480(5) 0.057(3) Uani 0.33 1 d PDU . -1
C40 C 0.4179(4) -0.0703(8) 0.4854(5) 0.053(2) Uani 0.33 1 d PDU . -1
C41 C 0.3666(4) -0.0631(8) 0.5090(5) 0.052(2) Uani 0.33 1 d PDU . -1
C42 C 0.3248(6) -0.1211(8) 0.4946(5) 0.060(3) Uani 0.33 1 d PDU . -1
C43 C 0.2719(6) -0.1041(9) 0.4799(5) 0.052(3) Uani 0.33 1 d PDU . -1
C44 C 0.2559(4) -0.0099(9) 0.4785(4) 0.055(2) Uani 0.33 1 d PDU . -1
C45 C 0.2089(4) 0.0126(7) 0.4375(4) 0.045(2) Uani 0.33 1 d PDU . -1
C46 C 0.1786(4) -0.0524(7) 0.3927(6) 0.046(2) Uani 0.33 1 d PDU . -1
C47 C 0.1952(5) -0.1412(7) 0.3963(6) 0.049(3) Uani 0.33 1 d PDU . -1
C48 C 0.1897(6) -0.1921(10) 0.3346(7) 0.051(3) Uani 0.33 1 d PDU . -1
C49 C 0.1769(6) -0.1716(11) 0.2659(7) 0.058(4) Uani 0.33 1 d PDU . -1
C50 C 0.1480(6) -0.0814(9) 0.2678(6) 0.064(4) Uani 0.33 1 d PDU . -1
C51 C 0.1501(4) -0.0222(6) 0.3290(7) 0.049(3) Uani 0.33 1 d PDU . -1
C52 C 0.1475(3) 0.0690(5) 0.3167(5) 0.0348(18) Uani 0.33 1 d PDU . -1
C53 C 0.1496(5) 0.1055(6) 0.2523(5) 0.038(2) Uani 0.33 1 d PDU . -1
C62 C 0.3943(4) -0.2061(10) 0.4423(6) 0.074(4) Uani 0.33 1 d PDU . -1
C38 C 0.4744(3) 0.0000 0.3169(5) 0.0471(19) Uani 0.66 2 d SPDU . .
C56 C 0.2070(3) 0.0000 0.1161(4) 0.0447(18) Uani 0.66 2 d SPDU . .
C57 C 0.2563(4) 0.0000 0.0970(4) 0.054(2) Uani 0.66 2 d SPDU . .
C60 C 0.3685(4) 0.0000 0.1424(4) 0.055(2) Uani 0.66 2 d SPDU . .
C61 C 0.4088(3) 0.0000 0.1869(4) 0.0393(16) Uani 0.66 2 d SPDU . .
C201 C 0.18776(16) 0.1801(4) 0.2194(3) 0.031(3) Uiso 0.17 1 d PGU . 2
C202 C 0.23220(18) 0.2304(3) 0.2124(2) 0.032(4) Uiso 0.17 1 d PGU . 2
C203 C 0.26278(19) 0.2018(3) 0.1648(2) 0.024(2) Uiso 0.17 1 d PGU . 2
C204 C 0.32026(19) 0.2173(3) 0.1715(2) 0.026(3) Uiso 0.17 1 d PGU . 2
C205 C 0.3438(2) 0.2597(3) 0.2241(2) 0.040(5) Uiso 0.17 1 d PGU . 2
C206 C 0.39610(18) 0.2360(3) 0.2467(3) 0.040(6) Uiso 0.17 1 d PGU . 2
C207 C 0.41960(16) 0.1624(4) 0.2177(3) 0.038(4) Uiso 0.17 1 d PGU . 2
C208 C 0.39318(17) 0.1084(4) 0.1677(2) 0.034(3) Uiso 0.17 1 d PGU . 2
C209 C 0.34394(19) 0.1404(3) 0.13940(19) 0.022(3) Uiso 0.17 1 d PGU . 2
C210 C 0.3071(2) 0.0807(4) 0.11220(18) 0.033(4) Uiso 0.17 1 d PGU . 2
C211 C 0.25590(19) 0.1242(4) 0.12617(19) 0.044(6) Uiso 0.17 1 d PGU . 2
C212 C 0.2579(2) 0.2743(3) 0.2693(3) 0.040(4) Uiso 0.17 1 d PGU . 2
C213 C 0.3118(2) 0.2894(3) 0.2726(3) 0.034(3) Uiso 0.17 1 d PGU . 2
C214 C 0.3388(2) 0.2866(3) 0.3364(3) 0.026(3) Uiso 0.17 1 d PGU . 2
C215 C 0.45793(16) 0.1519(4) 0.3272(3) 0.038(6) Uiso 0.17 1 d PGU . 2
C216 C 0.45142(15) 0.1146(4) 0.2609(3) 0.042(4) Uiso 0.17 1 d PGU . 2
C217 C 0.45661(16) 0.0209(4) 0.2667(3) 0.034(3) Uiso 0.17 1 d PGU . 2
C218 C 0.42499(19) -0.0317(4) 0.2198(3) 0.049(5) Uiso 0.17 1 d PGU . 2
C219 C 0.39607(19) 0.0149(4) 0.1643(2) 0.033(4) Uiso 0.17 1 d PGU . 2
C220 C 0.3552(2) -0.0318(4) 0.1329(2) 0.039(4) Uiso 0.17 1 d PGU . 2
C221 C 0.3065(2) 0.0000(4) 0.1037(2) 0.027(2) Uiso 0.34 2 d SPGU . 2
C222 C 0.2571(2) -0.0546(4) 0.1090(2) 0.047(5) Uiso 0.17 1 d PGU . 2
C223 C 0.2133(2) -0.0208(4) 0.1261(3) 0.067(8) Uiso 0.17 1 d PGU . 2
C224 C 0.21130(18) 0.0761(4) 0.1371(2) 0.051(5) Uiso 0.17 1 d PGU . 2
C225 C 0.2392(2) 0.2500(4) 0.3305(3) 0.045(6) Uiso 0.17 1 d PGU . 2
C226 C 0.14651(19) -0.0440(5) 0.2095(3) 0.076(9) Uiso 0.17 1 d PGU . 2
C227 C 0.1812(2) -0.0770(4) 0.1573(3) 0.101(10) Uiso 0.17 1 d PGU . 2
C228 C 0.2840(3) -0.1290(4) 0.1293(3) 0.105(9) Uiso 0.17 1 d PGU . 2
C229 C 0.3378(2) -0.1161(3) 0.1469(3) 0.093(9) Uiso 0.17 1 d PGU . 2
C230 C 0.3868(2) 0.2576(4) 0.3646(3) 0.028(4) Uiso 0.17 1 d PGU . 2
C231 C 0.42093(18) 0.2283(4) 0.3167(3) 0.029(5) Uiso 0.17 1 d PGU . 2
C232 C 0.17460(16) 0.1058(4) 0.1771(3) 0.026(3) Uiso 0.17 1 d PGU . 2
C233 C 0.17125(16) 0.1623(4) 0.2842(3) 0.042(5) Uiso 0.17 1 d PGU . 2
C234 C 0.19906(19) 0.1932(4) 0.3400(3) 0.060(8) Uiso 0.17 1 d PGU . 2
C235 C 0.2885(2) 0.2691(3) 0.3704(2) 0.035(3) Uiso 0.17 1 d PGU . 2
C236 C 0.2915(2) 0.2217(4) 0.4297(2) 0.028(3) Uiso 0.17 1 d PGU . 2
C237 C 0.3415(3) 0.2016(4) 0.4594(2) 0.053(7) Uiso 0.17 1 d PGU . 2
C238 C 0.3887(2) 0.2199(4) 0.4263(2) 0.039(4) Uiso 0.17 1 d PGU . 2
C239 C 0.4293(2) 0.1549(5) 0.4403(2) 0.058(7) Uiso 0.17 1 d PGU . 2
C240 C 0.45929(19) 0.1200(5) 0.3920(3) 0.059(8) Uiso 0.17 1 d PGU . 2
C241 C 0.4726(2) 0.0299(5) 0.3972(3) 0.063(8) Uiso 0.17 1 d PGU . 2
C242 C 0.4270(3) 0.0000(5) 0.4983(3) 0.089(8) Uiso 0.34 2 d SPGU . 2
C243 C 0.4129(3) 0.0947(5) 0.4895(2) 0.064(8) Uiso 0.17 1 d PGU . 2
C244 C 0.3614(3) 0.1296(5) 0.49969(19) 0.046(4) Uiso 0.17 1 d PGU . 2
C245 C 0.3188(3) 0.0788(5) 0.51649(18) 0.075(8) Uiso 0.17 1 d PGU . 2
C246 C 0.2664(3) 0.0854(5) 0.4941(2) 0.082(9) Uiso 0.17 1 d PGU . 2
C247 C 0.2509(2) 0.1548(5) 0.4449(2) 0.059(8) Uiso 0.17 1 d PGU . 2
C248 C 0.2043(2) 0.1378(5) 0.4009(3) 0.077(9) Uiso 0.17 1 d PGU . 2
C249 C 0.1742(2) 0.0524(5) 0.3992(3) 0.099(10) Uiso 0.17 1 d PGU . 2
C250 C 0.1894(3) -0.0111(5) 0.4481(3) 0.140(11) Uiso 0.17 1 d PGU . 2
C251 C 0.1840(3) -0.1040(5) 0.4288(3) 0.142(11) Uiso 0.17 1 d PGU . 2
C252 C 0.1726(3) -0.1510(5) 0.3682(4) 0.110(11) Uiso 0.17 1 d PGU . 2
C253 C 0.1450(2) -0.0831(5) 0.3215(4) 0.073(9) Uiso 0.17 1 d PGU . 2
C254 C 0.14683(19) 0.0152(5) 0.3318(3) 0.077(9) Uiso 0.17 1 d PGU . 2
C255 C 0.14421(15) 0.0768(5) 0.2805(3) 0.039(5) Uiso 0.17 1 d PGU . 2
C256 C 0.14675(15) 0.0447(5) 0.2148(3) 0.044(6) Uiso 0.17 1 d PGU . 2
C257 C 0.3882(3) -0.0432(5) 0.5250(2) 0.117(10) Uiso 0.17 1 d PGU . 2
C258 C 0.47120(19) -0.0116(4) 0.3320(3) 0.057(7) Uiso 0.17 1 d PGU . 2
C259 C 0.2043(3) -0.1635(4) 0.1716(4) 0.112(10) Uiso 0.17 1 d PGU . 2
C260 C 0.2530(3) -0.1861(3) 0.1603(3) 0.122(10) Uiso 0.17 1 d PGU . 2
C261 C 0.3653(3) -0.1577(3) 0.1992(3) 0.127(10) Uiso 0.17 1 d PGU . 2
C262 C 0.4055(2) -0.1221(3) 0.2336(3) 0.111(9) Uiso 0.17 1 d PGU . 2
C263 C 0.3144(4) -0.2144(5) 0.4695(4) 0.152(12) Uiso 0.17 1 d PGU . 2
C264 C 0.3382(4) -0.1519(5) 0.5082(3) 0.137(11) Uiso 0.17 1 d PGU . 2
C265 C 0.3912(3) -0.1298(5) 0.4993(3) 0.110(10) Uiso 0.17 1 d PGU . 2
C266 C 0.4151(3) -0.1675(5) 0.4455(4) 0.086(10) Uiso 0.17 1 d PGU . 2
C267 C 0.3887(3) -0.2252(4) 0.3980(4) 0.118(11) Uiso 0.17 1 d PGU . 2
C268 C 0.3386(4) -0.2560(4) 0.4131(4) 0.145(12) Uiso 0.17 1 d PGU . 2
C269 C 0.3022(4) -0.2808(3) 0.3618(4) 0.150(12) Uiso 0.17 1 d PGU . 2
C270 C 0.2508(4) -0.2557(4) 0.3884(4) 0.148(12) Uiso 0.17 1 d PGU . 2
C271 C 0.2572(4) -0.2112(5) 0.4499(4) 0.156(12) Uiso 0.17 1 d PGU . 2
C272 C 0.2272(3) -0.1440(5) 0.4708(3) 0.154(12) Uiso 0.17 1 d PGU . 2
C273 C 0.2532(3) -0.0762(6) 0.5112(3) 0.154(11) Uiso 0.17 1 d PGU . 2
C274 C 0.3068(4) -0.0832(6) 0.5298(3) 0.149(11) Uiso 0.17 1 d PGU . 2
C275 C 0.3348(3) 0.0000(6) 0.5363(2) 0.123(10) Uiso 0.34 2 d SPGU . 2
C276 C 0.4555(3) -0.0277(5) 0.4512(3) 0.068(8) Uiso 0.17 1 d PGU . 2
C277 C 0.4484(3) -0.1122(5) 0.4175(3) 0.063(7) Uiso 0.17 1 d PGU . 2
C278 C 0.4550(2) -0.0984(4) 0.3491(3) 0.066(7) Uiso 0.17 1 d PGU . 2
C279 C 0.4234(3) -0.1511(4) 0.3022(4) 0.108(9) Uiso 0.17 1 d PGU . 2
C280 C 0.3929(3) -0.2232(3) 0.3287(4) 0.129(11) Uiso 0.17 1 d PGU . 2
C281 C 0.3522(3) -0.2539(3) 0.2862(4) 0.137(11) Uiso 0.17 1 d PGU . 2
C282 C 0.3027(4) -0.2859(3) 0.2991(4) 0.141(12) Uiso 0.17 1 d PGU . 2
C283 C 0.2542(3) -0.2653(3) 0.2545(4) 0.132(11) Uiso 0.17 1 d PGU . 2
C284 C 0.2104(3) -0.2367(4) 0.2752(4) 0.117(10) Uiso 0.17 1 d PGU . 2
C285 C 0.2072(3) -0.2289(4) 0.3476(4) 0.121(11) Uiso 0.17 1 d PGU . 2
C286 C 0.2360(3) 0.0112(6) 0.4955(2) 0.129(10) Uiso 0.17 1 d PGU . 2
C287 C 0.1456(2) -0.1108(5) 0.2556(4) 0.067(9) Uiso 0.17 1 d PGU . 2
C288 C 0.1798(3) -0.1847(4) 0.2316(4) 0.028(3) Uiso 0.17 1 d PGU . 2
C289 C 0.2826(3) -0.2378(3) 0.2043(4) 0.142(11) Uiso 0.17 1 d PGU . 2
C290 C 0.3363(3) -0.2255(3) 0.2224(4) 0.144(11) Uiso 0.17 1 d PGU . 2
Ni1 Ni 0.480886(15) 0.0000 0.080444(19) 0.01370(10) Uani 1 2 d S . .
N1 N 0.42352(11) 0.0000 0.01032(13) 0.0152(4) Uani 1 2 d S . .
N2 N 0.47992(7) 0.12723(14) 0.08174(9) 0.0166(3) Uani 1 1 d . . .
N3 N 0.53703(11) 0.0000 0.15207(14) 0.0165(4) Uani 1 2 d S . .
C91 C 0.35547(9) 0.04430(16) -0.06631(11) 0.0183(4) Uani 1 1 d . . .
C92 C 0.39777(8) 0.07051(16) -0.01893(11) 0.0165(3) Uani 1 1 d . . .
C93 C 0.40953(9) 0.15608(16) -0.00464(11) 0.0180(4) Uani 1 1 d . . .
H93 H 0.3901 0.1996 -0.0291 0.022 Uiso 1 1 calc R . .
C94 C 0.44783(9) 0.18226(15) 0.04306(11) 0.0173(4) Uani 1 1 d . . .
C95 C 0.45845(10) 0.27251(16) 0.05869(12) 0.0198(4) Uani 1 1 d . . .
C96 C 0.49835(10) 0.27268(16) 0.10798(13) 0.0210(4) Uani 1 1 d . . .
C97 C 0.51112(9) 0.18282(16) 0.12136(11) 0.0183(4) Uani 1 1 d . . .
C98 C 0.54958(9) 0.15612(16) 0.16882(12) 0.0193(4) Uani 1 1 d . . .
H98 H 0.5695 0.1994 0.1928 0.023 Uiso 1 1 calc R . .
C99 C 0.56090(9) 0.07025(16) 0.18348(11) 0.0177(4) Uani 1 1 d . . .
C100 C 0.59958(9) 0.04415(17) 0.23556(11) 0.0196(4) Uani 1 1 d . . .
C101 C 0.31707(10) 0.10499(18) -0.10240(13) 0.0228(4) Uani 1 1 d . . .
H10A H 0.3008 0.0758 -0.1419 0.027 Uiso 1 1 calc R . .
H10B H 0.3362 0.1566 -0.1162 0.027 Uiso 1 1 calc R . .
C102 C 0.27360(12) 0.1338(2) -0.06045(16) 0.0301(6) Uani 1 1 d . . .
H10C H 0.2490 0.1724 -0.0858 0.045 Uiso 1 1 calc R . .
H10D H 0.2895 0.1647 -0.0221 0.045 Uiso 1 1 calc R . .
H10E H 0.2545 0.0829 -0.0467 0.045 Uiso 1 1 calc R . .
C103 C 0.42921(11) 0.34769(18) 0.02652(15) 0.0256(5) Uani 1 1 d . . .
H10F H 0.4256 0.3383 -0.0211 0.031 Uiso 1 1 calc R . .
H10G H 0.4502 0.4011 0.0354 0.031 Uiso 1 1 calc R . .
C104 C 0.37422(15) 0.3609(2) 0.0496(2) 0.0371(7) Uani 1 1 d . . .
H10H H 0.3572 0.4110 0.0273 0.056 Uiso 1 1 calc R . .
H10I H 0.3775 0.3711 0.0966 0.056 Uiso 1 1 calc R . .
H10J H 0.3528 0.3090 0.0397 0.056 Uiso 1 1 calc R . .
C105 C 0.52412(12) 0.34836(19) 0.14341(15) 0.0269(5) Uani 1 1 d . . .
H10K H 0.5182 0.4009 0.1162 0.032 Uiso 1 1 calc R . .
H10L H 0.5626 0.3381 0.1499 0.032 Uiso 1 1 calc R . .
C106 C 0.50322(17) 0.3647(3) 0.2097(2) 0.0411(8) Uani 1 1 d . . .
H10M H 0.5225 0.4131 0.2314 0.062 Uiso 1 1 calc R . .
H10N H 0.5083 0.3125 0.2366 0.062 Uiso 1 1 calc R . .
H10O H 0.4655 0.3789 0.2034 0.062 Uiso 1 1 calc R . .
C107 C 0.63038(10) 0.10441(19) 0.28169(13) 0.0241(5) Uani 1 1 d . . .
H10P H 0.6437 0.1533 0.2569 0.029 Uiso 1 1 calc R . .
H10Q H 0.6613 0.0731 0.3030 0.029 Uiso 1 1 calc R . .
C108 C 0.59722(13) 0.1403(2) 0.33405(14) 0.0304(6) Uani 1 1 d . . .
H10R H 0.6197 0.1750 0.3651 0.046 Uiso 1 1 calc R . .
H10S H 0.5820 0.0920 0.3569 0.046 Uiso 1 1 calc R . .
H10T H 0.5688 0.1766 0.3136 0.046 Uiso 1 1 calc R . .
C109 C 0.3221(3) 0.5000 0.2504(3) 0.0245(11) Uani 0.30 1 d PD A 3
C110 C 0.3704(3) 0.5000 0.2891(3) 0.0247(11) Uani 0.30 1 d PD A 3
H110 H 0.4025 0.5000 0.2689 0.030 Uiso 0.30 1 calc PR A 3
C111 C 0.3720(3) 0.5000 0.3568(4) 0.0299(13) Uani 0.30 1 d PD A 3
H111 H 0.4050 0.5000 0.3825 0.036 Uiso 0.30 1 calc PR A 3
C112 C 0.3252(3) 0.5000 0.3867(4) 0.0300(13) Uani 0.30 1 d PD A 3
H112 H 0.3258 0.5000 0.4327 0.036 Uiso 0.30 1 calc PR A 3
C113 C 0.2769(3) 0.5000 0.3477(4) 0.0316(14) Uani 0.30 1 d PD A 3
H113 H 0.2447 0.5000 0.3676 0.038 Uiso 0.30 1 calc PR A 3
C114 C 0.2757(3) 0.5000 0.2820(4) 0.0294(12) Uani 0.30 1 d PD A 3
H114 H 0.2425 0.5000 0.2567 0.035 Uiso 0.30 1 calc PR A 3
C115 C 0.3203(3) 0.5000 0.1767(4) 0.0308(14) Uani 0.30 1 d PD A 3
H11A H 0.2834 0.5000 0.1581 0.046 Uiso 0.30 1 calc PR A 3
H11B H 0.3381 0.4481 0.1622 0.046 Uiso 0.30 1 calc PR A 3
H11C H 0.3381 0.5519 0.1622 0.046 Uiso 0.30 1 calc PR A 3
C116 C 0.3105(4) 0.5000 0.3145(5) 0.034(2) Uiso 0.20 1 d PD B 4
C117 C 0.2844(5) 0.5000 0.2524(6) 0.036(2) Uiso 0.20 1 d PD B 4
H117 H 0.2469 0.5000 0.2476 0.043 Uiso 0.20 1 calc PR B 4
C118 C 0.3115(5) 0.5000 0.1976(7) 0.036(3) Uiso 0.20 1 d PD B 4
H118 H 0.2927 0.5000 0.1556 0.043 Uiso 0.20 1 calc PR B 4
C119 C 0.3663(5) 0.5000 0.2040(6) 0.036(2) Uiso 0.20 1 d PD B 4
H119 H 0.3854 0.5000 0.1666 0.044 Uiso 0.20 1 calc PR B 4
C120 C 0.3929(5) 0.5000 0.2663(6) 0.038(2) Uiso 0.20 1 d PD B 4
H120 H 0.4304 0.5000 0.2711 0.045 Uiso 0.20 1 calc PR B 4
C121 C 0.3661(4) 0.5000 0.3198(7) 0.032(2) Uiso 0.20 1 d PD B 4
H121 H 0.3850 0.5000 0.3617 0.039 Uiso 0.20 1 calc PR B 4
C122 C 0.2805(7) 0.5000 0.3738(8) 0.044(4) Uiso 0.20 1 d PD B 4
H12A H 0.3054 0.5000 0.4129 0.066 Uiso 0.20 1 calc PR B 4
H12B H 0.2582 0.4481 0.3736 0.066 Uiso 0.20 1 calc PR B 4
H12C H 0.2582 0.5519 0.3736 0.066 Uiso 0.20 1 calc PR B 4
C123 C 0.0422(2) -0.0518(3) 0.4242(3) 0.0404(14) Uiso 0.50 1 d PG C -1
C124 C 0.0157(2) 0.0016(5) 0.3778(2) 0.0521(14) Uiso 0.50 1 d PG C -1
H12G H -0.0041 -0.0231 0.3411 0.063 Uiso 0.50 1 calc PR C -1
C125 C 0.0180(3) 0.0911(5) 0.3852(3) 0.063(3) Uiso 0.50 1 d PG C -1
H12H H -0.0001 0.1275 0.3535 0.075 Uiso 0.50 1 calc PR C -1
C126 C 0.0469(3) 0.1272(3) 0.4389(4) 0.057(2) Uiso 0.50 1 d PG C -1
H12I H 0.0485 0.1884 0.4439 0.068 Uiso 0.50 1 calc PR C -1
C127 C 0.0735(2) 0.0738(3) 0.4852(3) 0.0494(19) Uiso 0.50 1 d PG C -1
H12J H 0.0932 0.0985 0.5219 0.059 Uiso 0.50 1 calc PR C -1
C128 C 0.07112(19) -0.0157(3) 0.4778(2) 0.0376(14) Uiso 0.50 1 d PG C -1
H12K H 0.0893 -0.0521 0.5095 0.045 Uiso 0.50 1 calc PR C -1
C129 C 0.0402(5) -0.1524(8) 0.4182(6) 0.057(2) Uiso 0.50 1 d P C -1
H12D H 0.0611 -0.1783 0.4555 0.086 Uiso 0.50 1 calc PR C -1
H12E H 0.0547 -0.1702 0.3780 0.086 Uiso 0.50 1 calc PR C -1
H12F H 0.0035 -0.1720 0.4175 0.086 Uiso 0.50 1 calc PR C -1

loop_
_atom_site_aniso_label
_atom_site_aniso_U_11
_atom_site_aniso_U_22
_atom_site_aniso_U_33
_atom_site_aniso_U_23
_atom_site_aniso_U_13
_atom_site_aniso_U_12
Sm1 0.0301(3) 0.0408(4) 0.0544(4) 0.0273(3) 0.0125(3) 0.0187(3)
Sm2 0.0276(3) 0.0151(2) 0.0350(3) -0.0016(2) 0.0063(3) 0.0020(2)
Sm3 0.0900(15) 0.0298(6) 0.0548(9) 0.0020(6) 0.0185(9) 0.0265(8)
Sm4 0.0807(15) 0.0281(7) 0.0408(8) -0.0064(6) -0.0108(9) -0.0202(9)
Sm5 0.0272(5) 0.0419(8) 0.0247(5) -0.0040(4) -0.0089(4) -0.0031(4)
Sm6 0.043(2) 0.072(4) 0.071(3) 0.028(3) -0.005(2) 0.012(2)
C1 0.052(3) 0.025(2) 0.090(4) 0.003(3) 0.029(3) 0.012(2)
C2 0.046(3) 0.026(2) 0.091(4) -0.026(3) 0.023(3) -0.009(2)
C3 0.034(2) 0.046(3) 0.077(4) -0.028(3) 0.005(3) -0.022(2)
C4 0.032(3) 0.044(3) 0.064(4) -0.004(2) 0.004(2) -0.023(2)
C5 0.045(3) 0.030(2) 0.062(3) 0.007(2) 0.012(2) -0.009(2)
C6 0.057(3) 0.028(2) 0.076(4) 0.023(3) -0.004(3) -0.009(2)
C7 0.063(3) 0.056(3) 0.055(3) 0.038(3) -0.010(3) -0.021(3)
C8 0.082(4) 0.048(3) 0.063(4) 0.023(3) 0.007(3) 0.013(3)
C9 0.072(4) 0.047(3) 0.053(3) 0.005(3) 0.015(3) 0.022(3)
C10 0.045(3) 0.027(2) 0.050(3) -0.011(2) 0.005(2) 0.0147(19)
C11 0.040(2) 0.033(2) 0.038(2) -0.0186(18) 0.0100(18) 0.0028(18)
C12 0.037(2) 0.039(2) 0.063(3) -0.033(2) 0.007(2) -0.003(2)
C13 0.068(4) 0.068(4) 0.056(3) -0.049(3) -0.024(3) 0.014(3)
C16 0.027(2) 0.074(4) 0.058(3) -0.020(3) -0.012(2) -0.024(2)
C17 0.024(2) 0.063(4) 0.070(4) -0.022(3) 0.023(2) -0.018(2)
C18 0.0164(16) 0.065(3) 0.048(3) -0.010(3) 0.0067(17) -0.0034(19)
C19 0.0259(19) 0.075(4) 0.041(2) 0.005(3) 0.0177(18) -0.004(2)
C20 0.036(2) 0.051(3) 0.039(2) 0.004(2) 0.0223(19) -0.011(2)
C21 0.034(2) 0.072(3) 0.041(2) 0.042(2) 0.006(2) -0.005(2)
C22 0.058(3) 0.059(3) 0.055(3) 0.037(3) 0.008(3) 0.006(3)
C23 0.073(4) 0.044(3) 0.032(2) 0.022(2) -0.011(2) 0.016(3)
C24 0.071(4) 0.068(4) 0.047(3) 0.014(3) -0.010(3) 0.019(3)
C25 0.063(3) 0.046(3) 0.057(3) 0.023(3) 0.012(3) 0.036(3)
C30 0.053(3) 0.032(2) 0.032(2) -0.0099(18) 0.013(2) -0.001(2)
C54 0.032(3) 0.058(4) 0.073(4) -0.007(3) -0.030(3) 0.013(2)
C55 0.061(4) 0.080(4) 0.055(3) -0.011(3) -0.034(3) 0.015(3)
C58 0.068(4) 0.072(4) 0.026(2) 0.021(2) 0.003(2) 0.006(3)
C59 0.059(3) 0.096(5) 0.034(2) 0.022(3) 0.014(2) -0.008(3)
C14 0.058(5) 0.069(5) 0.025(3) -0.026(4) -0.018(4) 0.001(4)
C15 0.042(4) 0.059(5) 0.041(4) -0.023(4) -0.008(4) -0.025(4)
C26 0.031(3) 0.027(3) 0.044(4) 0.010(3) -0.001(3) 0.018(3)
C27 0.037(4) 0.017(3) 0.054(4) 0.009(3) 0.008(4) 0.019(3)
C28 0.023(3) 0.026(3) 0.048(4) 0.006(3) 0.018(3) 0.014(3)
C29 0.040(4) 0.037(4) 0.035(3) -0.006(3) 0.028(3) 0.000(3)
C31 0.067(5) 0.058(5) 0.037(4) -0.021(4) -0.004(4) 0.007(5)
C32 0.078(5) 0.073(6) 0.017(3) -0.008(4) -0.006(4) 0.001(5)
C33 0.079(6) 0.072(6) 0.012(3) -0.008(3) -0.016(3) 0.008(5)
C34 0.062(5) 0.080(6) 0.015(3) -0.015(4) -0.020(4) 0.013(5)
C35 0.050(4) 0.080(6) 0.021(3) -0.008(4) -0.024(3) 0.013(4)
C36 0.023(3) 0.085(5) 0.040(4) -0.020(4) -0.018(3) 0.000(4)
C37 0.011(3) 0.080(6) 0.045(4) -0.007(4) -0.006(3) 0.008(3)
C39 0.045(5) 0.088(8) 0.036(5) 0.027(5) -0.015(4) 0.022(6)
C40 0.047(5) 0.089(6) 0.020(3) 0.012(4) -0.015(3) 0.020(5)
C41 0.054(5) 0.084(6) 0.016(3) 0.011(4) -0.013(4) 0.009(5)
C42 0.077(6) 0.079(7) 0.021(4) 0.022(4) -0.011(4) -0.017(6)
C43 0.073(6) 0.069(6) 0.015(3) -0.004(4) 0.023(4) -0.026(5)
C44 0.075(5) 0.068(6) 0.024(3) 0.002(5) 0.013(3) -0.009(5)
C45 0.052(4) 0.054(6) 0.033(3) 0.003(4) 0.036(3) -0.003(4)
C46 0.028(3) 0.062(5) 0.053(4) 0.021(4) 0.027(3) 0.006(4)
C47 0.038(5) 0.048(5) 0.062(6) 0.018(5) 0.004(5) -0.010(4)
C48 0.039(5) 0.030(6) 0.078(7) 0.010(5) -0.024(5) -0.018(4)
C49 0.051(5) 0.050(5) 0.069(5) 0.003(4) -0.021(4) -0.023(4)
C50 0.040(5) 0.063(7) 0.081(7) 0.016(6) -0.032(5) -0.029(5)
C51 0.023(3) 0.052(5) 0.073(5) 0.022(4) 0.007(3) 0.000(3)
C52 0.017(3) 0.027(3) 0.064(5) 0.016(3) 0.023(3) 0.013(2)
C53 0.025(3) 0.039(4) 0.051(5) 0.015(4) 0.001(3) 0.019(3)
C62 0.064(7) 0.089(9) 0.060(7) 0.026(7) -0.034(6) 0.019(7)
C38 0.011(2) 0.065(5) 0.067(4) 0.000 0.012(3) 0.000
C56 0.038(3) 0.067(5) 0.024(3) 0.000 -0.024(3) 0.000
C57 0.059(4) 0.082(5) 0.020(3) 0.000 -0.006(3) 0.000
C60 0.045(4) 0.093(6) 0.029(3) 0.000 0.012(3) 0.000
C61 0.041(3) 0.047(4) 0.035(3) 0.000 0.033(3) 0.000
Ni1 0.01196(17) 0.01540(18) 0.01335(17) 0.000 -0.00091(12) 0.000
N1 0.0128(9) 0.0175(11) 0.0151(10) 0.000 -0.0004(8) 0.000
N2 0.0151(7) 0.0161(7) 0.0180(8) -0.0010(6) -0.0012(6) 0.0003(6)
N3 0.0140(10) 0.0187(11) 0.0161(10) 0.000 -0.0016(8) 0.000
C91 0.0150(8) 0.0225(10) 0.0165(8) 0.0013(7) -0.0025(6) 0.0013(7)
C92 0.0131(8) 0.0197(9) 0.0163(8) 0.0013(7) -0.0011(6) 0.0005(7)
C93 0.0158(8) 0.0186(9) 0.0189(9) 0.0017(7) -0.0016(7) 0.0014(7)
C94 0.0160(8) 0.0171(9) 0.0184(9) 0.0000(7) -0.0003(7) 0.0006(7)
C95 0.0198(9) 0.0165(9) 0.0229(10) 0.0001(7) 0.0005(7) 0.0009(7)
C96 0.0212(9) 0.0177(9) 0.0235(10) -0.0024(8) -0.0003(8) -0.0003(7)
C97 0.0184(9) 0.0180(9) 0.0179(9) -0.0019(7) -0.0017(7) -0.0011(7)
C98 0.0184(9) 0.0191(9) 0.0195(9) -0.0022(7) -0.0028(7) -0.0016(7)
C99 0.0154(8) 0.0207(9) 0.0164(8) -0.0011(7) -0.0017(6) -0.0008(7)
C100 0.0150(8) 0.0251(10) 0.0179(9) -0.0013(8) -0.0035(7) -0.0008(7)
C101 0.0195(9) 0.0267(11) 0.0211(10) 0.0045(8) -0.0044(7) 0.0020(8)
C102 0.0226(11) 0.0369(15) 0.0303(13) 0.0067(11) -0.0010(9) 0.0091(10)
C103 0.0258(11) 0.0188(10) 0.0315(12) 0.0031(9) -0.0011(9) 0.0028(8)
C104 0.0345(15) 0.0319(15) 0.0455(18) 0.0025(13) 0.0069(13) 0.0139(12)
C105 0.0291(12) 0.0197(10) 0.0310(12) -0.0047(9) -0.0026(10) -0.0039(9)
C106 0.0469(19) 0.0364(17) 0.0404(17) -0.0196(14) 0.0058(15) -0.0046(14)
C107 0.0192(9) 0.0294(12) 0.0222(10) -0.0026(9) -0.0059(8) -0.0029(8)
C108 0.0306(13) 0.0377(15) 0.0224(11) -0.0065(10) -0.0011(9) -0.0066(11)
C109 0.025(3) 0.022(2) 0.025(3) 0.000 -0.002(2) 0.000
C110 0.023(3) 0.027(3) 0.023(3) 0.000 0.001(2) 0.000
C111 0.024(3) 0.034(3) 0.030(3) 0.000 -0.006(2) 0.000
C112 0.028(3) 0.035(3) 0.026(3) 0.000 -0.002(2) 0.000
C113 0.025(3) 0.036(4) 0.033(4) 0.000 -0.005(3) 0.000
C114 0.025(3) 0.029(3) 0.034(3) 0.000 0.000(2) 0.000
C115 0.026(3) 0.040(4) 0.026(3) 0.000 0.002(3) 0.000

loop_
_atom_type_symbol
_atom_type_description
_atom_type_scat_dispersion_real
_atom_type_scat_dispersion_imag
_atom_type_scat_source
C C 0.0033 0.0016 'International Tables Vol C Tables 4.2.6.8 and 6.1.1.4'
H H 0.0000 0.0000 'International Tables Vol C Tables 4.2.6.8 and 6.1.1.4'
N N 0.0061 0.0033 'International Tables Vol C Tables 4.2.6.8 and 6.1.1.4'
Ni Ni 0.3279 1.2288 'International Tables Vol C Tables 4.2.6.8 and 6.1.1.4'
Sm Sm -0.2440 3.4602 'International Tables Vol C Tables 4.2.6.8 and 6.1.1.4'

loop_
_geom_angle_atom_site_label_1
_geom_angle_atom_site_label_2
_geom_angle_atom_site_label_3
_geom_angle
_geom_angle_site_symmetry_1
_geom_angle_site_symmetry_3
C280 Sm1 C279 41.70(12) . .
C280 Sm1 C267 39.26(8) . .
C279 Sm1 C267 71.32(16) . .
C280 Sm1 C278 66.77(17) . .
C279 Sm1 C278 36.37(10) . .
C267 Sm1 C278 74.90(16) . .
C280 Sm1 C238 52.41(13) . 6
C279 Sm1 C238 81.42(14) . 6
C267 Sm1 C238 13.25(18) . 6
C278 Sm1 C238 77.70(16) . 6
C280 Sm1 C230 21.6 . 6
C279 Sm1 C230 60.71(16) . 6
C267 Sm1 C230 19.88(8) . 6
C278 Sm1 C230 76.55(18) . 6
C238 Sm1 C230 32.93(13) 6 6
C3 Sm1 C15 35.4(2) 6 6
C3 Sm1 C4 33.8(2) 6 6
C15 Sm1 C4 54.5(3) 6 6
C225 Sm2 C282 48.90(7) . 6
C225 Sm2 C235 37.38(7) . .
C282 Sm2 C235 40.1 6 .
C225 Sm2 C281 83.94(8) . 6
C282 Sm2 C281 35.14(8) 6 6
C235 Sm2 C281 64.64(7) . 6
C225 Sm2 C269 43.97(6) . 6
C282 Sm2 C269 32.45(7) 6 6
C235 Sm2 C269 10.79(7) . 6
C281 Sm2 C269 53.95(11) 6 6
C225 Sm2 C212 35.49(7) . .
C282 Sm2 C212 30.76(6) 6 .
C235 Sm2 C212 54.24(10) . .
C281 Sm2 C212 60.41(7) 6 .
C269 Sm2 C212 52.7 6 .
C9 Sm2 C1 35.7(2) . .
C281 Sm3 C290 39.95(12) . .
C281 Sm3 C280 38.67(10) . .
C290 Sm3 C280 71.21(18) . .
C281 Sm3 C282 35.86(9) . .
C290 Sm3 C282 54.47(12) . .
C280 Sm3 C282 66.68(13) . .
C281 Sm3 C261 65.19(19) . .
C290 Sm3 C261 34.94(10) . .
C280 Sm3 C261 78.0(2) . .
C282 Sm3 C261 89.0(2) . .
C281 Sm3 C214 30.00(5) . 6
C290 Sm3 C214 66.68(8) . 6
C280 Sm3 C214 43.02(10) . 6
C282 Sm3 C214 27.3 . 6
C261 Sm3 C214 95.17(17) . 6
C6 Sm3 C1 36.0(2) 6 6
C267 Sm4 C280 38.42(10) 6 6
C267 Sm4 C238 13.87(12) 6 .
C280 Sm4 C238 52.15(8) 6 .
C267 Sm4 C268 35.73(11) 6 6
C280 Sm4 C268 61.87(15) 6 6
C238 Sm4 C268 33.83(10) . 6
C267 Sm4 C230 20.15(12) 6 .
C280 Sm4 C230 22.51(11) 6 .
C238 Sm4 C230 33.55(7) . .
C268 Sm4 C230 39.9 6 .
C267 Sm4 C237 46.69(9) 6 .
C280 Sm4 C237 83.64(11) 6 .
C238 Sm4 C237 34.99(6) . .
C268 Sm4 C237 30.24(18) 6 .
C230 Sm4 C237 61.61(11) . .
C3 Sm4 C2 33.8(2) . .
C3 Sm4 C62 33.7(2) . 6
C2 Sm4 C62 51.2(4) . 6
C224 Sm5 C223 23.6(3) 6 .
C224 Sm5 C223 39.81(9) 6 6
C223 Sm5 C223 16.4(3) . 6
C224 Sm5 C227 23.0 6 .
C223 Sm5 C227 35.92(7) . .
C223 Sm5 C227 47.8(3) 6 .
C55 Sm5 C56 35.5(2) 6 .
C224 Sm5 C232 34.06(10) 6 6
C223 Sm5 C232 50.68(16) . 6
C223 Sm5 C232 62.76(15) 6 6
C227 Sm5 C232 14.99(17) . 6
C224 Sm5 C222 34.00(10) 6 .
C223 Sm5 C222 31.84(7) . .
C223 Sm5 C222 40.9(2) 6 .
C227 Sm5 C222 56.75(11) . .
C232 Sm5 C222 67.74(12) 6 .
C224 Sm5 C224 60.0(3) 6 .
C223 Sm5 C224 36.95(8) . .
C223 Sm5 C224 20.7(3) 6 .
C227 Sm5 C224 63.29(12) . .
C232 Sm5 C224 77.3(2) 6 .
C222 Sm5 C224 58.35(11) . .
C49 Sm6 C25 40.8(3) 6 .
C201 Sm6 C233 37.07(11) . .
C201 Sm6 C288 8.1 . 6
C233 Sm6 C288 28.96(11) . 6
C49 Sm6 C26 7.1(4) 6 .
C25 Sm6 C26 33.6(2) . .
C201 Sm6 C232 36.19(10) . .
C233 Sm6 C232 59.97(15) . .
C288 Sm6 C232 40.4(2) 6 .
C201 Sm6 C259 27.88(12) . 6
C233 Sm6 C259 64.43(15) . 6
C288 Sm6 C259 35.89(11) 6 6
C232 Sm6 C259 28.2(2) . 6
C2 C1 C9 120.9(6) . .
C2 C1 C6 124.2(6) . .
C9 C1 C6 105.9(6) . .
C1 C2 C12 119.1(6) . .
C1 C2 C3 119.7(6) . .
C12 C2 C3 113.0(7) . .
C4 C3 C2 115.9(7) . .
C4 C3 C62 134.7(9) . 6
C2 C3 C62 96.7(7) . 6
C4 C3 C15 101.5(7) . .
C2 C3 C15 130.5(7) . .
C17 C4 C5 112.9(6) . .
C17 C4 C3 111.8(7) . .
C5 C4 C3 126.1(7) . .
C17 C4 Sm3 98.6(4) . 6
C5 C4 Sm3 63.8(3) . 6
C3 C4 Sm3 81.2(3) . 6
Sm1 C4 Sm3 29.13(8) 6 6
C4 C5 C6 115.6(6) . .
C4 C5 C20 126.3(6) . .
C6 C5 C20 111.1(6) . .
C7 C6 C5 118.3(7) . .
C7 C6 C1 114.4(7) . .
C5 C6 C1 117.8(6) . .
C22 C7 C6 134.3(8) . .
C22 C7 C8 118.3(7) . .
C6 C7 C8 100.5(7) . .
C25 C8 C9 112.8(7) . .
C25 C8 C7 122.2(7) . .
C9 C8 C7 115.0(7) . .
C10 C9 C8 129.6(7) . .
C10 C9 C1 119.6(6) . .
C8 C9 C1 103.8(6) . .
C9 C10 C27 112.3(7) . .
C9 C10 C11 118.9(6) . .
C27 C10 C11 120.2(7) . .
C9 C10 C48 121.0(9) . 6
C11 C10 C48 108.6(7) . 6
C12 C11 C30 113.3(6) . .
C12 C11 C10 120.1(5) . .
C30 C11 C10 115.2(5) . .
C11 C12 C2 121.2(6) . .
C11 C12 C13 115.2(6) . .
C2 C12 C13 113.5(6) . .
C42 C13 C12 130.3(8) 6 .
C14 C13 C12 136.7(8) . .
C42 C13 C62 122.3(10) 6 6
C12 C13 C62 95.9(8) . 6
C14 C13 C31 119.4(9) . .
C12 C13 C31 94.7(6) . .
C39 C16 C17 130.4(8) 6 .
C36 C16 C17 135.1(7) . .
C36 C16 C15 112.0(8) . .
C17 C16 C15 100.0(6) . .
C39 C16 C37 118.9(9) 6 6
C17 C16 C37 99.8(6) . 6
C4 C17 C18 126.6(6) . .
C4 C17 C16 113.6(6) . .
C18 C17 C16 110.7(6) . .
C18 C17 Sm1 91.4(3) . 6
C16 C17 Sm1 77.3(3) . 6
C19 C18 C17 119.4(6) . .
C19 C18 C38 120.4(6) . .
C17 C18 C38 113.2(6) . .
C18 C19 C20 117.1(5) . .
C18 C19 C61 124.3(6) . .
C20 C19 C61 115.2(5) . .
C21 C20 C5 122.0(6) . .
C21 C20 C19 114.0(5) . .
C5 C20 C19 116.5(5) . .
C20 C21 C59 129.5(6) . .
C20 C21 C22 127.4(7) . .
C59 C21 C22 96.8(6) . .
C7 C22 C21 106.9(7) . .
C7 C22 C23 119.9(7) . .
C21 C22 C23 119.9(6) . .
C24 C23 C58 131.1(8) . .
C24 C23 C22 124.2(7) . .
C58 C23 C22 94.3(6) . .
C24 C23 Sm5 65.5(4) . 6
C58 C23 Sm5 78.2(4) . 6
C22 C23 Sm5 103.2(3) . 6
C24 C23 Sm6 55.3(4) . .
C58 C23 Sm6 99.4(4) . .
C22 C23 Sm6 92.2(4) . .
Sm5 C23 Sm6 23.19(15) 6 .
C23 C24 C55 114.8(8) . .
C23 C24 C25 117.6(7) . .
C55 C24 C25 121.3(7) . .
C26 C25 C8 123.1(8) . .
C26 C25 C24 115.7(8) . .
C8 C25 C24 117.3(6) . .
C8 C25 C49 122.2(8) . 6
C24 C25 C49 112.8(8) . 6
C26 C25 C203 161.3(7) . .
C284 C25 C203 132.8(6) 6 .
C8 C25 C203 62.8(4) . .
C24 C25 C203 54.5(4) . .
C29 C30 C43 97.2(9) . 6
C29 C30 C11 127.0(6) . .
C43 C30 C11 128.8(9) 6 .
C29 C30 C31 130.3(8) . .
C11 C30 C31 97.1(6) . .
C43 C30 C47 124.9(9) 6 6
C11 C30 C47 98.8(7) . 6
C53 C54 C54 132.6(5) . 6
C54 C54 C50 112.6(6) 6 6
C53 C54 C55 112.8(7) . .
C54 C54 C55 106.0(3) 6 .
C50 C54 C55 129.0(8) 6 .
C53 C54 Sm5 92.0(6) . 6
C54 C54 Sm5 81.83(11) 6 6
C50 C54 Sm5 90.3(6) 6 6
C55 C54 Sm5 63.2(3) . 6
C24 C55 C56 116.1(7) . .
C24 C55 C54 120.7(7) . .
C56 C55 C54 113.2(7) . .
C24 C55 Sm5 82.0(4) . 6
C56 C55 Sm5 75.8(4) . 6
C54 C55 Sm5 80.3(4) . 6
C23 C58 C57 114.3(7) . .
C23 C58 C59 114.2(7) . .
C57 C58 C59 121.8(8) . .
C23 C58 Sm5 73.7(4) . 6
C57 C58 Sm5 68.8(4) . 6
C59 C58 Sm5 96.5(4) . 6
C60 C59 C21 115.5(6) . .
C60 C59 C58 124.4(8) . .
C21 C59 C58 112.5(6) . .
C13 C14 C34 118.4(10) . .
C13 C14 C15 112.7(9) . .
C34 C14 C15 120.8(10) . .
C13 C14 Sm4 69.6(4) . .
C34 C14 Sm4 99.4(6) . .
C15 C14 Sm4 71.9(5) . .
C13 C14 Sm1 82.0(5) . 6
C34 C14 Sm1 95.6(6) . 6
C15 C14 Sm1 63.5(5) . 6
Sm4 C14 Sm1 12.67(7) . 6
C14 C15 C16 124.0(9) . .
C14 C15 C3 113.1(8) . .
C16 C15 C3 112.9(7) . .
C14 C15 Sm1 85.2(6) . 6
C16 C15 Sm1 80.5(4) . 6
C3 C15 Sm1 71.9(4) . 6
C14 C15 Sm4 77.1(6) . .
C16 C15 Sm4 93.4(5) . .
C3 C15 Sm4 67.1(4) . .
Sm1 C15 Sm4 12.95(8) 6 .
C25 C26 C53 122.5(10) . .
C25 C26 C27 119.3(10) . .
C53 C26 C27 106.6(8) . .
C25 C26 Sm6 71.9(5) . .
C53 C26 Sm6 75.7(7) . .
C27 C26 Sm6 90.1(8) . .
C10 C27 C26 122.2(10) . .
C10 C27 C28 119.2(9) . .
C26 C27 C28 109.2(8) . .
C10 C27 Sm6 96.6(8) . .
C26 C27 Sm6 58.6(7) . .
C28 C27 Sm6 83.4(7) . .
C10 C27 Sm2 59.4(6) . .
C26 C27 Sm2 89.0(8) . .
C28 C27 Sm2 94.0(7) . .
Sm6 C27 Sm2 38.4(2) . .
C29 C28 C27 122.3(9) . .
C29 C28 C52 122.7(7) . .
C27 C28 C52 107.1(7) . .
C29 C28 Sm6 103.0(5) . .
C27 C28 Sm6 67.6(7) . .
C52 C28 Sm6 69.3(4) . .
C30 C29 C28 115.3(8) . .
C30 C29 C45 117.6(8) . .
C28 C29 C45 120.2(7) . .
C32 C31 C30 112.1(9) . .
C32 C31 C13 120.2(10) . .
C30 C31 C13 118.7(8) . .
C32 C31 Sm4 95.9(8) . .
C30 C31 Sm4 85.8(6) . .
C13 C31 Sm4 60.2(5) . .
C33 C32 C31 118.0(11) . .
C33 C32 C44 112.1(10) . .
C31 C32 C44 122.5(11) . .
C32 C33 C41 131.7(10) . .
C32 C33 C34 120.3(10) . .
C41 C33 C34 99.2(10) . .
C14 C34 C35 114.8(10) . .
C14 C34 C33 123.1(10) . .
C35 C34 C33 113.0(10) . .
C36 C35 C34 124.8(10) . .
C36 C35 C40 116.9(9) . .
C34 C35 C40 107.8(10) . .
C35 C36 C16 122.5(9) . .
C35 C36 C37 117.4(9) . .
C16 C36 C37 114.2(9) . .
C36 C37 C38 110.7(8) . .
C36 C37 C16 122.7(9) . 6
C38 C37 C16 116.8(7) . 6
C16 C39 C62 119.8(11) 6 .
C16 C39 C40 116.6(11) 6 .
C62 C39 C40 113.0(10) . .
C16 C39 Sm1 75.1(5) 6 .
C62 C39 Sm1 70.1(7) . .
C40 C39 Sm1 93.3(6) . .
C16 C39 Sm4 85.9(5) 6 6
C62 C39 Sm4 60.3(7) . 6
C40 C39 Sm4 91.9(6) . 6
Sm1 C39 Sm4 11.47(7) . 6
C39 C40 C41 122.6(11) . .
C39 C40 C35 127.2(10) . .
C41 C40 C35 102.8(10) . .
C42 C41 C40 125.0(12) . .
C42 C41 C33 109.9(9) . .
C40 C41 C33 116.7(11) . .
C13 C42 C43 113.4(10) 6 .
C13 C42 C41 112.4(12) 6 .
C43 C42 C41 129.2(12) . .
C13 C42 Sm4 63.0(5) 6 6
C43 C42 Sm4 89.3(6) . 6
C41 C42 Sm4 92.7(7) . 6
C42 C43 C30 118.0(11) . 6
C42 C43 C44 116.4(11) . .
C30 C43 C44 119.7(12) 6 .
C45 C44 C43 116.7(11) . .
C45 C44 C32 121.3(11) . .
C43 C44 C32 119.5(10) . .
C44 C45 C29 115.9(10) . .
C44 C45 C46 123.0(10) . .
C29 C45 C46 117.1(8) . .
C47 C46 C51 117.0(10) . .
C47 C46 C45 117.8(10) . .
C51 C46 C45 120.0(9) . .
C46 C47 C48 117.0(10) . .
C46 C47 C30 117.6(9) . 6
C48 C47 C30 115.3(9) . 6
C49 C48 C10 113.8(12) . 6
C49 C48 C47 135.3(11) . .
C10 C48 C47 101.1(8) 6 .
C49 C48 Sm6 54.3(10) . 6
C10 C48 Sm6 95.2(9) 6 6
C47 C48 Sm6 97.0(10) . 6
C49 C48 Sm2 86.1(11) . 6
C10 C48 Sm2 60.2(7) 6 6
C47 C48 Sm2 87.9(9) . 6
Sm6 C48 Sm2 38.7(3) 6 6
C48 C49 C50 103.3(9) . .
C48 C49 C25 120.0(12) . 6
C50 C49 C25 128.8(12) . 6
C48 C49 Sm6 93.9(12) . 6
C50 C49 Sm6 78.8(9) . 6
C25 C49 Sm6 72.7(7) 6 6
C54 C50 C51 121.4(10) 6 .
C54 C50 C49 105.4(11) 6 .
C51 C50 C49 123.8(10) . .
C54 C50 Sm6 80.8(7) 6 6
C51 C50 Sm6 94.2(7) . 6
C49 C50 Sm6 62.7(9) . 6
C54 C50 Sm5 60.7(5) 6 .
C51 C50 Sm5 95.4(7) . .
C49 C50 Sm5 81.0(9) . .
Sm6 C50 Sm5 23.0(2) 6 .
C52 C51 C46 117.8(10) . .
C52 C51 C50 115.8(11) . .
C46 C51 C50 120.2(9) . .
C52 C51 Sm6 103.5(7) . 6
C46 C51 Sm6 88.3(6) . 6
C50 C51 Sm6 54.9(6) . 6
C51 C52 C53 122.6(10) . .
C51 C52 C28 121.7(8) . .
C53 C52 C28 106.1(7) . .
C51 C52 Sm6 95.7(6) . .
C53 C52 Sm6 60.1(6) . .
C28 C52 Sm6 81.4(5) . .
C54 C53 C26 126.2(9) . .
C54 C53 C52 114.6(9) . .
C26 C53 C52 110.7(8) . .
C54 C53 Sm6 83.3(6) . .
C26 C53 Sm6 69.7(7) . .
C52 C53 Sm6 89.0(6) . .
C54 C53 Sm5 60.6(5) . 6
C26 C53 Sm5 87.4(7) . 6
C52 C53 Sm5 96.3(6) . 6
Sm6 C53 Sm5 22.8(2) . 6
C39 C62 C3 106.8(10) . 6
C39 C62 C13 122.8(10) . 6
C3 C62 C13 119.5(9) 6 6
C39 C62 Sm4 91.2(8) . 6
C3 C62 Sm4 71.6(5) 6 6
C13 C62 Sm4 74.9(5) 6 6
C39 C62 Sm1 79.2(8) . .
C3 C62 Sm1 69.5(5) 6 .
C13 C62 Sm1 87.0(6) 6 .
Sm4 C62 Sm1 13.64(10) 6 .
C18 C38 C18 119.1(8) 6 .
C18 C38 C37 99.0(5) 6 .
C18 C38 C37 133.2(6) . .
C18 C38 C37 133.2(6) 6 6
C18 C38 C37 99.0(5) . 6
C57 C56 C55 123.6(5) . .
C57 C56 C55 123.6(5) . 6
C55 C56 C55 101.5(10) . 6
C57 C56 Sm5 85.2(5) . .
C55 C56 Sm5 81.3(4) . .
C55 C56 Sm5 68.7(4) 6 .
C57 C56 Sm5 85.2(5) . 6
C55 C56 Sm5 68.7(4) . 6
C55 C56 Sm5 81.3(4) 6 6
Sm5 C56 Sm5 15.72(8) . 6
C56 C57 C58 118.4(6) . .
C56 C57 C58 118.4(6) . 6
C58 C57 C58 114.8(10) . 6
C61 C60 C59 123.1(5) . 6
C61 C60 C59 123.1(5) . .
C59 C60 C59 110.9(10) 6 .
C60 C61 C19 122.7(4) . .
C60 C61 C19 122.7(4) . 6
C19 C61 C19 111.4(8) . 6
N1 Ni1 N3 178.66(11) . .
N1 Ni1 N2 90.04(6) . .
N3 Ni1 N2 89.94(6) . .
N1 Ni1 N2 90.04(6) . 6
N3 Ni1 N2 89.94(6) . 6
N2 Ni1 N2 177.78(12) . 6
C92 N1 C92 104.0(3) . 6
C92 N1 Ni1 127.95(13) . .
C92 N1 Ni1 127.95(13) 6 .
C94 N2 C97 103.8(2) . .
C94 N2 Ni1 127.91(16) . .
C97 N2 Ni1 128.33(16) . .
C99 N3 C99 104.0(3) 6 .
C99 N3 Ni1 128.01(13) 6 .
C99 N3 Ni1 128.01(13) . .
C91 C91 C92 106.26(14) 6 .
C91 C91 C101 128.60(14) 6 .
C92 C91 C101 124.9(2) . .
C93 C92 N1 125.2(2) . .
C93 C92 C91 123.1(2) . .
N1 C92 C91 111.7(2) . .
C92 C93 C94 123.9(2) . .
C92 C93 H93 118.1 . .
C94 C93 H93 118.1 . .
N2 C94 C93 125.0(2) . .
N2 C94 C95 111.9(2) . .
C93 C94 C95 123.0(2) . .
C96 C95 C94 106.1(2) . .
C96 C95 C103 129.1(2) . .
C94 C95 C103 124.7(2) . .
C95 C96 C97 106.2(2) . .
C95 C96 C105 128.8(2) . .
C97 C96 C105 125.0(2) . .
C98 C97 N2 124.4(2) . .
C98 C97 C96 123.6(2) . .
N2 C97 C96 112.0(2) . .
C99 C98 C97 124.1(2) . .
C99 C98 H98 118.0 . .
C97 C98 H98 118.0 . .
N3 C99 C98 125.3(2) . .
N3 C99 C100 111.8(2) . .
C98 C99 C100 122.9(2) . .
C100 C100 C99 106.16(14) 6 .
C100 C100 C107 128.30(15) 6 .
C99 C100 C107 125.5(2) . .
C91 C101 C102 111.7(2) . .
C91 C101 H10A 109.3 . .
C102 C101 H10A 109.3 . .
C91 C101 H10B 109.3 . .
C102 C101 H10B 109.3 . .
H10A C101 H10B 107.9 . .
C101 C102 H10C 109.5 . .
C101 C102 H10D 109.5 . .
H10C C102 H10D 109.5 . .
C101 C102 H10E 109.5 . .
H10C C102 H10E 109.5 . .
H10D C102 H10E 109.5 . .
C95 C103 C104 113.2(3) . .
C95 C103 H10F 108.9 . .
C104 C103 H10F 108.9 . .
C95 C103 H10G 108.9 . .
C104 C103 H10G 108.9 . .
H10F C103 H10G 107.7 . .
C103 C104 H10H 109.5 . .
C103 C104 H10I 109.5 . .
H10H C104 H10I 109.5 . .
C103 C104 H10J 109.5 . .
H10H C104 H10J 109.5 . .
H10I C104 H10J 109.5 . .
C96 C105 C106 113.1(3) . .
C96 C105 H10K 109.0 . .
C106 C105 H10K 109.0 . .
C96 C105 H10L 109.0 . .
C106 C105 H10L 109.0 . .
H10K C105 H10L 107.8 . .
C105 C106 H10M 109.5 . .
C105 C106 H10N 109.5 . .
H10M C106 H10N 109.5 . .
C105 C106 H10O 109.5 . .
H10M C106 H10O 109.5 . .
H10N C106 H10O 109.5 . .
C100 C107 C108 112.5(2) . .
C100 C107 H10P 109.1 . .
C108 C107 H10P 109.1 . .
C100 C107 H10Q 109.1 . .
C108 C107 H10Q 109.1 . .
H10P C107 H10Q 107.8 . .
C107 C108 H10R 109.5 . .
C107 C108 H10S 109.5 . .
H10R C108 H10S 109.5 . .
C107 C108 H10T 109.5 . .
H10R C108 H10T 109.5 . .
H10S C108 H10T 109.5 . .
C110 C109 C114 117.9(6) . .
C110 C109 C115 121.0(6) . .
C114 C109 C115 121.1(6) . .
C111 C110 C109 120.9(6) . .
C111 C110 H110 119.6 . .
C109 C110 H110 119.6 . .
C112 C111 C110 119.8(6) . .
C112 C111 H111 120.1 . .
C110 C111 H111 120.1 . .
C111 C112 C113 119.0(7) . .
C111 C112 H112 120.5 . .
C113 C112 H112 120.5 . .
C114 C113 C112 120.9(7) . .
C114 C113 H113 119.6 . .
C112 C113 H113 119.6 . .
C113 C114 C109 121.5(7) . .
C113 C114 H114 119.2 . .
C109 C114 H114 119.2 . .
C109 C115 H11A 109.5 . .
C109 C115 H11B 109.5 . .
H11A C115 H11B 109.5 . .
C109 C115 H11C 109.5 . .
H11A C115 H11C 109.5 . .
H11B C115 H11C 109.5 . .
C117 C116 C121 117.7(10) . .
C117 C116 C122 121.1(12) . .
C121 C116 C122 121.2(12) . .
C118 C117 C116 121.7(12) . .
C118 C117 H117 119.2 . .
C116 C117 H117 119.2 . .
C117 C118 C119 119.7(12) . .
C117 C118 H118 120.2 . .
C119 C118 H118 120.2 . .
C118 C119 C120 119.0(12) . .
C118 C119 H119 120.5 . .
C120 C119 H119 120.5 . .
C121 C120 C119 120.9(12) . .
C121 C120 H120 119.5 . .
C119 C120 H120 119.5 . .
C120 C121 C116 121.0(12) . .
C120 C121 H121 119.5 . .
C116 C121 H121 119.5 . .
C116 C122 H12A 109.5 . .
C116 C122 H12B 109.5 . .
H12A C122 H12B 109.5 . .
C116 C122 H12C 109.5 . .
H12A C122 H12C 109.5 . .
H12B C122 H12C 109.5 . .
C124 C123 C128 120.0 . .
C124 C123 C129 121.7(6) . .
C128 C123 C129 118.3(6) . .
C125 C124 C123 120.0 . .
C125 C124 H12G 120.0 . .
C123 C124 H12G 120.0 . .
C124 C125 C126 120.0 . .
C124 C125 H12H 120.0 . .
C126 C125 H12H 120.0 . .
C127 C126 C125 120.0 . .
C127 C126 H12I 120.0 . .
C125 C126 H12I 120.0 . .
C126 C127 C128 120.0 . .
C126 C127 H12J 120.0 . .
C128 C127 H12J 120.0 . .
C127 C128 C123 120.0 . .
C127 C128 H12K 120.0 . .
C123 C128 H12K 120.0 . .
C123 C129 H12D 109.5 . .
C123 C129 H12E 109.5 . .
H12D C129 H12E 109.5 . .
C123 C129 H12F 109.5 . .
H12D C129 H12F 109.5 . .
H12E C129 H12F 109.5 . .

loop_
_geom_bond_atom_site_label_1
_geom_bond_atom_site_label_2
_geom_bond_distance
_geom_bond_site_symmetry_2
Sm1 C280 2.082(5) .
Sm1 C279 2.102(6) .
Sm1 C267 2.210(4) .
Sm1 C278 2.434(6) .
Sm1 C238 2.454(9) 6
Sm1 C3 2.471(6) 6
Sm1 C230 2.474(7) 6
Sm1 C15 2.481(10) 6
Sm1 C4 2.514(6) 6
Sm2 C225 2.267(4) .
Sm2 C282 2.270(4) 6
Sm2 C235 2.307(4) .
Sm2 C9 2.332(7) .
Sm2 C281 2.361(5) 6
Sm2 C269 2.367(6) 6
Sm2 C212 2.432(4) .
Sm2 C1 2.438(7) .
Sm3 C281 1.948(5) .
Sm3 C290 2.149(6) .
Sm3 C280 2.167(6) .
Sm3 C6 2.372(6) 6
Sm3 C282 2.391(5) .
Sm3 C261 2.408(7) .
Sm3 C214 2.439(6) 6
Sm3 C1 2.441(6) 6
Sm4 C267 2.185(6) 6
Sm4 C280 2.213(6) 6
Sm4 C238 2.393(5) .
Sm4 C268 2.400(7) 6
Sm4 C230 2.445(5) .
Sm4 C237 2.467(5) .
Sm4 C3 2.496(6) .
Sm4 C2 2.500(6) .
Sm4 C62 2.536(13) 6
Sm5 C224 2.163(6) 6
Sm5 C223 2.174(5) .
Sm5 C223 2.271(4) 6
Sm5 C227 2.312(4) .
Sm5 C55 2.347(7) 6
Sm5 C56 2.441(7) .
Sm5 C232 2.458(7) 6
Sm5 C222 2.476(5) .
Sm5 C224 2.499(5) .
Sm6 C49 2.250(19) 6
Sm6 C201 2.251(7) .
Sm6 C25 2.342(8) .
Sm6 C233 2.351(7) .
Sm6 C288 2.365(8) 6
Sm6 C26 2.375(13) .
Sm6 C232 2.423(7) .
Sm6 C259 2.425(7) 6
C1 C2 1.362(8) .
C1 C9 1.467(8) .
C1 C6 1.491(8) .
C2 C12 1.430(10) .
C2 C3 1.452(10) .
C3 C4 1.448(10) .
C3 C62 1.459(10) 6
C3 C15 1.507(10) .
C4 C17 1.384(11) .
C4 C5 1.436(8) .
C5 C6 1.440(10) .
C5 C20 1.454(7) .
C6 C7 1.393(10) .
C7 C22 1.305(8) .
C7 C8 1.496(8) .
C8 C25 1.380(9) .
C8 C9 1.435(8) .
C9 C10 1.389(8) .
C10 C27 1.388(9) .
C10 C11 1.440(8) .
C10 C235 1.460(9) .
C10 C48 1.477(10) 6
C11 C12 1.389(8) .
C11 C30 1.429(7) .
C12 C13 1.430(8) .
C13 C42 1.367(10) 6
C13 C14 1.380(9) .
C13 C62 1.514(9) 6
C13 C31 1.525(10) .
C16 C39 1.367(9) 6
C16 C36 1.413(9) .
C16 C17 1.461(8) .
C16 C15 1.504(9) .
C16 C37 1.507(9) 6
C17 C18 1.453(9) .
C18 C19 1.432(7) .
C18 C38 1.460(6) .
C19 C20 1.506(7) .
C19 C61 1.523(6) .
C20 C21 1.381(7) .
C21 C59 1.400(8) .
C21 C22 1.404(7) .
C22 C23 1.499(8) .
C23 C24 1.305(11) .
C23 C58 1.375(10) .
C24 C55 1.392(9) .
C24 C25 1.522(9) .
C25 C26 1.365(9) .
C25 C49 1.602(10) 6
C30 C29 1.373(8) .
C30 C43 1.377(16) 6
C30 C31 1.458(9) .
C30 C47 1.500(9) 6
C54 C53 1.368(9) .
C54 C54 1.405(9) 6
C54 C50 1.441(10) 6
C54 C55 1.564(13) .
C55 C56 1.463(8) .
C58 C57 1.377(8) .
C58 C59 1.408(10) .
C59 C60 1.393(7) .
C14 C34 1.397(10) .
C14 C15 1.442(9) .
C26 C53 1.437(9) .
C26 C27 1.448(10) .
C27 C28 1.460(9) .
C28 C29 1.385(9) .
C28 C52 1.482(9) .
C29 C45 1.519(10) .
C31 C32 1.420(10) .
C32 C33 1.394(10) .
C32 C44 1.514(10) .
C33 C41 1.448(10) .
C33 C34 1.451(10) .
C34 C35 1.443(10) .
C35 C36 1.412(9) .
C35 C40 1.448(10) .
C36 C37 1.430(9) .
C37 C38 1.486(9) .
C37 C16 1.507(9) 6
C39 C16 1.367(9) 6
C39 C62 1.395(10) .
C39 C40 1.403(10) .
C40 C41 1.440(10) .
C41 C42 1.400(10) .
C42 C13 1.367(10) 6
C42 C43 1.38(2) .
C43 C30 1.377(16) 6
C43 C44 1.509(11) .
C44 C45 1.444(10) .
C45 C46 1.525(10) .
C46 C47 1.434(10) .
C46 C51 1.516(18) .
C47 C48 1.493(10) .
C47 C30 1.500(9) 6
C48 C49 1.462(10) .
C48 C10 1.477(10) 6
C49 C50 1.576(10) .
C49 C25 1.602(10) 6
C50 C54 1.441(10) 6
C50 C51 1.557(10) .
C51 C52 1.431(10) .
C52 C53 1.451(9) .
C62 C3 1.459(10) 6
C62 C13 1.514(9) 6
C38 C18 1.460(6) 6
C38 C37 1.486(9) 6
C56 C57 1.351(14) .
C56 C55 1.463(8) 6
C57 C58 1.377(8) 6
C60 C61 1.312(14) .
C60 C59 1.393(7) 6
C61 C19 1.523(6) 6
C201 C202 1.3902 .
C201 C232 1.4609 .
C201 C233 1.4659 .
C202 C203 1.3808 .
C202 C212 1.4594 .
C203 C211 1.4407 .
C203 C204 1.4760 .
C204 C205 1.3591 .
C204 C209 1.5113 .
C205 C206 1.4176 .
C205 C213 1.4241 .
C206 C207 1.4402 .
C206 C231 1.5276 .
C207 C216 1.3660 .
C207 C208 1.4444 .
C208 C209 1.4215 .
C208 C219 1.4472 .
C209 C210 1.3957 .
C210 C221 1.2584 .
C210 C211 1.5161 .
C211 C224 1.3918 .
C212 C213 1.3868 .
C212 C225 1.4409 .
C213 C214 1.4286 .
C214 C230 1.3801 .
C214 C235 1.5379 .
C215 C240 1.4249 .
C215 C216 1.4814 .
C215 C231 1.5121 .
C216 C217 1.4558 .
C217 C218 1.4504 .
C217 C258 1.4555 .
C218 C219 1.4897 .
C218 C262 1.5168 .
C219 C220 1.3779 .
C220 C221 1.4145 .
C220 C229 1.4126 .
C221 C222 1.5249 .
C222 C223 1.3083 .
C222 C228 1.3832 .
C223 C227 1.3897 .
C223 C224 1.5128 .
C224 C232 1.3825 .
C225 C234 1.3748 .
C225 C235 1.4661 .
C226 C256 1.3739 .
C226 C287 1.4040 .
C226 C227 1.5429 .
C227 C259 1.4769 .
C228 C260 1.3798 .
C228 C229 1.3966 .
C229 C261 1.3903 .
C230 C238 1.3972 .
C230 C231 1.4493 .
C232 C256 1.4490 .
C233 C234 1.3814 .
C233 C255 1.4869 .
C234 C248 1.5174 .
C235 C236 1.4235 .
C236 C237 1.3976 .
C236 C247 1.5128 .
C237 C244 1.4513 .
C237 C238 1.4629 .
C238 C239 1.4497 .
C239 C240 1.4184 .
C239 C243 1.4653 .
C240 C241 1.4327 .
C241 C258 1.4898 .
C241 C276 1.5216 .
C242 C276 1.3370 .
C242 C257 1.3488 .
C242 C243 1.5125 .
C243 C244 1.4493 .
C244 C245 1.4079 .
C245 C275 1.3347 .
C245 C246 1.3729 .
C246 C286 1.3840 .
C246 C247 1.5042 .
C247 C248 1.4509 .
C248 C249 1.5229 .
C249 C250 1.4360 .
C249 C254 1.6043 .
C250 C251 1.4916 .
C250 C286 1.5064 .
C251 C252 1.4536 .
C251 C272 1.4724 .
C252 C253 1.5466 .
C252 C285 1.5716 .
C253 C287 1.4296 .
C253 C254 1.5327 .
C254 C255 1.4209 .
C255 C256 1.4514 .
C257 C265 1.4427 .
C257 C275 1.5496 .
C258 C278 1.4555 .
C259 C260 1.3289 .
C259 C288 1.4770 .
C260 C289 1.3799 .
C261 C262 1.3103 .
C261 C290 1.3903 .
C262 C279 1.5167 .
C263 C264 1.3591 .
C263 C271 1.4758 .
C263 C268 1.5114 .
C264 C265 1.4176 .
C264 C274 1.4242 .
C265 C266 1.4401 .
C266 C277 1.3660 .
C266 C267 1.4444 .
C267 C268 1.4215 .
C267 C280 1.4472 .
C268 C269 1.3957 .
C269 C282 1.2991 .
C269 C270 1.5162 .
C270 C285 1.3920 .
C270 C271 1.4406 .
C271 C272 1.3809 .
C272 C273 1.4591 .
C273 C274 1.3867 .
C273 C286 1.4450 .
C274 C275 1.4685 .
C276 C277 1.4814 .
C277 C278 1.4557 .
C278 C279 1.4504 .
C279 C280 1.4896 .
C280 C281 1.3780 .
C281 C282 1.4005 .
C281 C290 1.4126 .
C282 C283 1.5037 .
C283 C284 1.3083 .
C283 C289 1.3831 .
C284 C288 1.3896 .
C284 C285 1.5128 .
C287 C288 1.5428 .
C289 C290 1.3966 .
Ni1 N1 1.960(3) .
Ni1 N3 1.960(3) .
Ni1 N2 1.963(2) .
Ni1 N2 1.964(2) 6
N1 C92 1.380(3) .
N1 C92 1.380(3) 6
N2 C94 1.381(3) .
N2 C97 1.385(3) .
N3 C99 1.376(3) 6
N3 C99 1.376(3) .
C91 C91 1.367(5) 6
C91 C92 1.445(3) .
C91 C101 1.501(3) .
C92 C93 1.380(3) .
C93 C94 1.381(3) .
C93 H93 0.9500 .
C94 C95 1.449(3) .
C95 C96 1.371(4) .
C95 C103 1.500(4) .
C96 C97 1.445(4) .
C96 C105 1.497(4) .
C97 C98 1.383(3) .
C98 C99 1.384(4) .
C98 H98 0.9500 .
C99 C100 1.447(3) .
C100 C100 1.362(5) 6
C100 C107 1.500(4) .
C101 C102 1.533(4) .
C101 H10A 0.9900 .
C101 H10B 0.9900 .
C102 H10C 0.9800 .
C102 H10D 0.9800 .
C102 H10E 0.9800 .
C103 C104 1.533(5) .
C103 H10F 0.9900 .
C103 H10G 0.9900 .
C104 H10H 0.9800 .
C104 H10I 0.9800 .
C104 H10J 0.9800 .
C105 C106 1.535(5) .
C105 H10K 0.9900 .
C105 H10L 0.9900 .
C106 H10M 0.9800 .
C106 H10N 0.9800 .
C106 H10O 0.9800 .
C107 C108 1.536(4) .
C107 H10P 0.9900 .
C107 H10Q 0.9900 .
C108 H10R 0.9800 .
C108 H10S 0.9800 .
C108 H10T 0.9800 .
C109 C110 1.403(9) .
C109 C114 1.401(10) .
C109 C115 1.521(10) .
C110 C111 1.398(10) .
C110 H110 0.9500 .
C111 C112 1.391(10) .
C111 H111 0.9500 .
C112 C113 1.405(10) .
C112 H112 0.9500 .
C113 C114 1.356(12) .
C113 H113 0.9500 .
C114 H114 0.9500 .
C115 H11A 0.9800 .
C115 H11B 0.9800 .
C115 H11C 0.9800 .
C116 C117 1.391(14) .
C116 C121 1.407(14) .
C116 C122 1.504(16) .
C117 C118 1.380(16) .
C117 H117 0.9500 .
C118 C119 1.388(15) .
C118 H118 0.9500 .
C119 C120 1.401(15) .
C119 H119 0.9500 .
C120 C121 1.353(16) .
C120 H120 0.9500 .
C121 H121 0.9500 .
C122 H12A 0.9800 .
C122 H12B 0.9800 .
C122 H12C 0.9800 .
C123 C124 1.3900 .
C123 C128 1.3900 .
C123 C129 1.558(13) .
C124 C125 1.3900 .
C124 H12G 0.9500 .
C125 C126 1.3900 .
C125 H12H 0.9500 .
C126 C127 1.3900 .
C126 H12I 0.9500 .
C127 C128 1.3900 .
C127 H12J 0.9500 .
C128 H12K 0.9500 .
C129 H12D 0.9800 .
C129 H12E 0.9800 .
C129 H12F 0.9800 .
